data_2021705
loop_
_publ_author_name
'Cabaj, Ma\/lgorzata Katarzyna'
'Gajda, Roman'
'Hoser, Anna'
'Makal, Anna'
'Dominiak, Paulina Maria'

_publ_section_title
;
 Differences and similarities among hypoxanthinium nitrate hydrate
 structures
;
_journal_coeditor_code QP3027
_journal_issue 8
_journal_name_full 'Acta Crystallographica Section C'
_journal_page_first
;
;
_journal_paper_doi 10.1107/S2053229619008702
_journal_volume 75
_journal_year 2019
_chemical_formula_iupac 'C5 H5 N4 O +, N O3 -, H2 O'
_chemical_formula_moiety 'C5 H5 N4 O +, N O3 -, H2 O'
_chemical_formula_sum 'C5 H7 N5 O5'
_chemical_formula_weight 217.16
_chemical_name_common 'Hypoxanthinium nitrate monohydrate'
_chemical_name_systematic '6-Oxo-1<i>H</i>,7<i>H</i>-purin-9-ium nitrate monohydrate'
_space_group_crystal_system monoclinic
_space_group_IT_number 14
_space_group_name_Hall '-P 2yn'
_space_group_name_H-M_alt 'P 1 21/n 1'
_symmetry_space_group_name_Hall '-P 2yn'
_symmetry_space_group_name_H-M 'P 1 21/n 1'
_atom_sites_solution_hydrogens mixed
_atom_sites_solution_primary dual
_cell_angle_alpha 90.000(14)
_cell_angle_beta 96.52(2)
_cell_angle_gamma 90.000(17)
_cell_formula_units_Z 4
_cell_length_a 6.1156(18)
_cell_length_b 13.754(2)
_cell_length_c 10.0367(19)
_cell_measurement_reflns_used 1835
_cell_measurement_temperature 20.00
_cell_measurement_theta_max 27.4820
_cell_measurement_theta_min 2.9200
_cell_volume 838.8(3)
_computing_cell_refinement
;
CrysAlis PRO (Rigaku OD, 2015)
;
_computing_data_collection
;
CrysAlis PRO (Rigaku OD, 2015)
;
_computing_data_reduction
;
CrysAlis PRO (Rigaku OD, 2015)
;
_computing_molecular_graphics
;
<i>OLEX2</i> (Dolomanov <i>et al.</i>,  2009)
;
_computing_publication_material
;
<i>OLEX2</i> (Dolomanov <i>et al.</i>,  2009)
;
_computing_structure_refinement
;
SHELXL2016 (Sheldrick, 2015b)
;
_computing_structure_solution
;
SHELXT (Sheldrick, 2015<i>a</i>)
;
_diffrn_ambient_temperature 20.0
_diffrn_detector_area_resol_mean 8.0013
_diffrn_measured_fraction_theta_full 1.000
_diffrn_measured_fraction_theta_max 0.918
_diffrn_measurement_device 'four-circle diffractometer'
_diffrn_measurement_device_type
;
Agilent Technologies SuperNova four-circle diffractometer equipped with a
micro-focus sealed tube and an Eos CCD detector
;
_diffrn_measurement_method '\w scans'
_diffrn_radiation_type MoK\a
_diffrn_radiation_wavelength 0.71073
_diffrn_reflns_av_R_equivalents 0.2524
_diffrn_reflns_av_unetI/netI 0.0876
_diffrn_reflns_limit_h_max 8
_diffrn_reflns_limit_h_min -8
_diffrn_reflns_limit_k_max 17
_diffrn_reflns_limit_k_min -17
_diffrn_reflns_limit_l_max 12
_diffrn_reflns_limit_l_min -13
_diffrn_reflns_number 9106
_diffrn_reflns_theta_full 25.242
_diffrn_reflns_theta_max 28.317
_diffrn_reflns_theta_min 2.523
_exptl_absorpt_coefficient_mu 0.154
_exptl_absorpt_correction_T_max 1.00000
_exptl_absorpt_correction_T_min 0.64591
_exptl_absorpt_correction_type multi-scan
_exptl_absorpt_process_details
;
(CrysAlis PRO; Rigaku OD, 2015)
;
_exptl_crystal_colour 'clear light colourless'
_exptl_crystal_density_diffrn 1.720
_exptl_crystal_description block
_exptl_crystal_F_000 448
_exptl_crystal_size_max 0.189
_exptl_crystal_size_mid 0.11
_exptl_crystal_size_min 0.087
_refine_diff_density_max 0.760
_refine_diff_density_min -0.720
_refine_ls_extinction_method none
_refine_ls_goodness_of_fit_ref 1.054
_refine_ls_hydrogen_treatment mixed
_refine_ls_matrix_type full
_refine_ls_number_parameters 157
_refine_ls_number_reflns 3467
_refine_ls_number_restraints 0
_refine_ls_restrained_S_all 1.054
_refine_ls_R_factor_all 0.1377
_refine_ls_R_factor_gt 0.0938
_refine_ls_shift/su_max 0.000
_refine_ls_shift/su_mean 0.000
_refine_ls_structure_factor_coef Fsqd
_refine_ls_weighting_details 'w=1/[\s^2^(Fo^2^)+(0.2000P)^2^] where P=(Fo^2^+2Fc^2^)/3'
_refine_ls_weighting_scheme calc
_refine_ls_wR_factor_gt 0.2614
_refine_ls_wR_factor_ref 0.2923
_reflns_number_gt 2207
_reflns_number_total 3467
_reflns_threshold_expression 'I > 2\s(I)'
_cod_data_source_file qp3027sup1.cif
_cod_data_source_block hx1_20k
_cod_database_code 2021705
_shelx_space_group_comment
;
The symmetry employed for this shelxl refinement is uniquely defined
by the following loop, which should always be used as a source of
symmetry information in preference to the above space-group names.
They are only intended as comments.
;
_shelx_estimated_absorpt_t_min 0.972
_shelx_estimated_absorpt_t_max 0.987

loop_
_space_group_symop_operation_xyz
'x, y, z'
'-x+1/2, y+1/2, -z+1/2'
'-x, -y, -z'
'x-1/2, -y-1/2, z-1/2'

loop_
_atom_site_type_symbol
_atom_site_label
_atom_site_fract_x
_atom_site_fract_y
_atom_site_fract_z
_atom_site_U_iso_or_equiv
_atom_site_adp_type
_atom_site_calc_flag
_atom_site_occupancy
O O6 0.2467(6) 0.7924(2) 0.7755(3) 0.0121(9) Uani d 1
N N1 0.2466(7) 0.6260(3) 0.7530(4) 0.0099(9) Uani d 1
H H1 0.243461 0.619512 0.839971 0.012 Uiso calc 1
N N3 0.2530(7) 0.5396(3) 0.5492(4) 0.0099(9) Uani d 1
N N7 0.2566(7) 0.7888(3) 0.4645(4) 0.0098(9) Uani d 1
N N9 0.2621(7) 0.6502(3) 0.3607(4) 0.0097(9) Uani d 1
C C2 0.2489(8) 0.5429(4) 0.6784(5) 0.0117(11) Uani d 1
H H2 0.247485 0.482661 0.724720 0.014 Uiso calc 1
C C4 0.2563(8) 0.6294(3) 0.4937(5) 0.0095(10) Uani d 1
C C5 0.2529(8) 0.7169(3) 0.5597(5) 0.0107(11) Uani d 1
C C6 0.2488(8) 0.7207(3) 0.7015(5) 0.0081(10) Uani d 1
C C8 0.2626(8) 0.7470(4) 0.3453(5) 0.0104(11) Uani d 1
N N11 0.2564(7) 0.5331(3) 0.0680(4) 0.0100(9) Uani d 1
O O11 0.2573(6) 0.6237(2) 0.0541(3) 0.0133(9) Uani d 1
O O12 0.2451(6) 0.4791(2) -0.0342(3) 0.0126(9) Uani d 1
O O13 0.2668(6) 0.4961(2) 0.1831(3) 0.0114(8) Uani d 1
O O1 0.2437(6) 0.3444(3) 0.4349(4) 0.0122(8) Uani d 1
H H1A 0.269(11) 0.412(6) 0.443(6) 0.04(2) Uiso d 1
H H8 0.261(11) 0.783(5) 0.261(7) 0.027(17) Uiso d 1
H H1B 0.237(9) 0.320(4) 0.506(6) 0.007(14) Uiso d 1
H H7 0.263(10) 0.851(5) 0.484(6) 0.027(17) Uiso d 1
H H9 0.263(11) 0.605(5) 0.302(7) 0.026(17) Uiso d 1

loop_
_atom_site_aniso_label
_atom_site_aniso_U_11
_atom_site_aniso_U_22
_atom_site_aniso_U_33
_atom_site_aniso_U_12
_atom_site_aniso_U_13
_atom_site_aniso_U_23
O6 0.0139(19) 0.0088(17) 0.0130(19) 0.0020(14) -0.0012(15) -0.0019(13)
N1 0.013(2) 0.007(2) 0.0094(18) 0.0004(16) -0.0017(16) 0.0008(16)
N3 0.011(2) 0.0064(18) 0.012(2) -0.0001(16) 0.0000(17) -0.0004(16)
N7 0.010(2) 0.0055(18) 0.013(2) -0.0018(16) -0.0024(17) 0.0009(15)
N9 0.012(2) 0.0049(19) 0.012(2) -0.0003(16) -0.0032(17) -0.0006(16)
C2 0.009(3) 0.007(2) 0.018(3) 0.0002(18) -0.004(2) -0.0002(19)
C4 0.008(3) 0.010(2) 0.010(2) 0.0019(19) -0.003(2) -0.0022(17)
C5 0.009(2) 0.007(2) 0.015(3) 0.0009(19) -0.002(2) 0.0001(18)
C6 0.005(2) 0.010(2) 0.009(2) -0.0005(17) -0.0018(19) 0.0003(17)
C8 0.007(3) 0.010(2) 0.013(2) -0.0015(18) -0.0037(19) 0.0009(19)
N11 0.010(2) 0.0081(19) 0.011(2) -0.0003(17) -0.0027(17) -0.0014(15)
O11 0.021(2) 0.0043(16) 0.0146(18) -0.0005(15) 0.0004(15) 0.0024(13)
O12 0.019(2) 0.0091(16) 0.0093(18) -0.0024(16) -0.0014(16) -0.0021(13)
O13 0.0194(19) 0.0092(17) 0.0056(18) 0.0016(14) 0.0009(14) 0.0020(13)
O1 0.016(2) 0.0094(18) 0.0106(18) -0.0009(15) -0.0013(15) 0.0024(14)

loop_
_atom_type_symbol
_atom_type_description
_atom_type_scat_dispersion_real
_atom_type_scat_dispersion_imag
_atom_type_scat_source
C C 0.0033 0.0016 'International Tables Vol C Tables 4.2.6.8 and 6.1.1.4'
H H 0.0000 0.0000 'International Tables Vol C Tables 4.2.6.8 and 6.1.1.4'
N N 0.0061 0.0033 'International Tables Vol C Tables 4.2.6.8 and 6.1.1.4'
O O 0.0106 0.0060 'International Tables Vol C Tables 4.2.6.8 and 6.1.1.4'

loop_
_geom_angle_atom_site_label_1
_geom_angle_atom_site_label_2
_geom_angle_atom_site_label_3
_geom_angle
C2 N1 H1 117.5
C2 N1 C6 125.0(4)
C6 N1 H1 117.5
C2 N3 C4 112.4(4)
C5 N7 H7 124(4)
C8 N7 C5 108.5(4)
C8 N7 H7 128(4)
C4 N9 H9 122(4)
C8 N9 C4 108.7(4)
C8 N9 H9 130(4)
N1 C2 H2 117.4
N3 C2 N1 125.2(5)
N3 C2 H2 117.4
N3 C4 N9 126.5(4)
N3 C4 C5 126.7(5)
N9 C4 C5 106.8(4)
N7 C5 C6 131.9(4)
C4 C5 N7 107.0(4)
C4 C5 C6 121.0(4)
O6 C6 N1 121.3(4)
O6 C6 C5 129.2(4)
N1 C6 C5 109.6(4)
N7 C8 N9 109.0(4)
N7 C8 H8 124(4)
N9 C8 H8 127(4)
O11 N11 O12 119.6(4)
O11 N11 O13 120.3(4)
O13 N11 O12 120.1(4)
H1A O1 H1B 111(5)

loop_
_geom_bond_atom_site_label_1
_geom_bond_atom_site_label_2
_geom_bond_distance
O6 C6 1.235(6)
N1 H1 0.8800
N1 C2 1.367(6)
N1 C6 1.403(6)
N3 C2 1.301(6)
N3 C4 1.355(6)
N7 C5 1.377(6)
N7 C8 1.332(7)
N7 H7 0.88(6)
N9 C4 1.370(6)
N9 C8 1.340(6)
N9 H9 0.85(7)
C2 H2 0.9500
C4 C5 1.375(6)
C5 C6 1.427(7)
C8 H8 0.98(6)
N11 O11 1.254(5)
N11 O12 1.262(5)
N11 O13 1.257(5)
O1 H1A 0.95(8)
O1 H1B 0.79(6)

loop_
_geom_hbond_atom_site_label_D
_geom_hbond_atom_site_label_H
_geom_hbond_atom_site_label_A
_geom_hbond_site_symmetry_A
_geom_hbond_distance_DH
_geom_hbond_distance_HA
_geom_hbond_distance_DA
_geom_hbond_angle_DHA
N1 H1 O12_$1 1_556 0.88 2.31 2.941(5) 128.9
N1 H1 O11_$1 1_556 0.88 2.14 3.015(5) 171.9
O1 H1A N3 . 0.95(8) 2.06(7) 2.918(5) 150(6)
N7 H7 O13_$2 2 0.88(6) 2.60(7) 3.209(5) 128(5)
N7 H7 O12_$2 2 0.88(6) 1.84(6) 2.710(5) 174(6)
C2 H2 O12_$1 1_556 0.95 2.42 3.017(6) 120.5
C2 H2 O6_$3 2_546 0.95 2.62 3.476(6) 150.5
N9 H9 O11 . 0.85(7) 2.50(6) 3.096(5) 128(5)
N9 H9 O13 . 0.85(7) 1.92(7) 2.772(5) 175(6)
C8 H8 O1_$2 2 0.98(6) 2.14(7) 3.112(6) 173(5)
O1 H1B O6_$3 2_546 0.79(6) 2.22(6) 2.988(5) 164(5)

loop_
_geom_torsion_atom_site_label_1
_geom_torsion_atom_site_label_2
_geom_torsion_atom_site_label_3
_geom_torsion_atom_site_label_4
_geom_torsion
N3 C4 C5 N7 -179.5(5)
N3 C4 C5 C6 1.1(8)
N7 C5 C6 O6 0.3(10)
N7 C5 C6 N1 -179.9(5)
N9 C4 C5 N7 0.0(6)
N9 C4 C5 C6 -179.4(5)
C2 N1 C6 O6 -179.9(5)
C2 N1 C6 C5 0.3(7)
C2 N3 C4 N9 179.6(5)
C2 N3 C4 C5 -0.9(8)
C4 N3 C2 N1 0.4(7)
C4 N9 C8 N7 -0.2(6)
C4 C5 C6 O6 179.5(5)
C4 C5 C6 N1 -0.7(7)
C5 N7 C8 N9 0.2(6)
C6 N1 C2 N3 -0.2(8)
C8 N7 C5 C4 -0.1(6)
C8 N7 C5 C6 179.1(5)
C8 N9 C4 N3 179.7(5)
C8 N9 C4 C5 0.1(6)

loop_
_twin_individual_id
_twin_individual_mass_fraction_refined
1 0.431(4)
2 0.569(4)

_cod_database_fobs_code 2021705
